data_2224165
loop_
_publ_author_name
'Cheng, Qingfang'
'Xu, Xing-you'
'Liu, Li-sha'
'Zhang, Li'

_publ_section_title
;
 4-(2-Hydroxybenzylidene)-3-methylisoxazol-5(4<i>H</i>)-one
;
_journal_coeditor_code CV2639
_journal_issue 12
_journal_name_full 'Acta Crystallographica Section E'
_journal_page_first o3012
_journal_paper_doi 10.1107/S1600536809045486
_journal_volume 65
_journal_year 2009
_chemical_formula_iupac 'C11 H9 N O3'
_chemical_formula_moiety 'C11 H9 N O3'
_chemical_formula_sum 'C11 H9 N O3'
_chemical_formula_weight 203.19
_chemical_name_systematic
;
4-(2-Hydroxybenzylidene)-3-methylisoxazol-5(4<i>H</i>)-one
;
_space_group_IT_number 14
_symmetry_cell_setting monoclinic
_symmetry_space_group_name_Hall '-P 2ybc'
_symmetry_space_group_name_H-M 'P 1 21/c 1'
_atom_sites_solution_hydrogens geom
_atom_sites_solution_primary direct
_atom_sites_solution_secondary difmap
_audit_creation_method SHELXL-97
_cell_angle_alpha 90.00
_cell_angle_beta 99.962(2)
_cell_angle_gamma 90.00
_cell_formula_units_Z 4
_cell_length_a 8.0172(12)
_cell_length_b 6.8620(9)
_cell_length_c 17.535(2)
_cell_measurement_reflns_used 1182
_cell_measurement_temperature 298(2)
_cell_measurement_theta_max 22.491
_cell_measurement_theta_min 2.359
_cell_volume 950.1(2)
_computing_cell_refinement 'SAINT (Bruker, 2000)'
_computing_data_collection 'SMART (Bruker, 2000)'
_computing_data_reduction 'SAINT (Bruker, 2000)'
_computing_molecular_graphics 'SHELXTL (Sheldrick, 2008) and DIAMOND (Brandenburg, 2004)'
_computing_publication_material 'SHELXTL (Sheldrick, 2008)'
_computing_structure_refinement 'SHELXL97 (Sheldrick, 2008)'
_computing_structure_solution 'SHELXS97 (Sheldrick, 2008)'
_diffrn_ambient_temperature 298(2)
_diffrn_measured_fraction_theta_full 0.995
_diffrn_measured_fraction_theta_max 0.995
_diffrn_measurement_device_type 'Bruker SMART CCD area-detector'
_diffrn_measurement_method '\f and \w'
_diffrn_radiation_monochromator graphite
_diffrn_radiation_source 'fine-focus sealed tube'
_diffrn_radiation_type MoK\a
_diffrn_radiation_wavelength 0.71073
_diffrn_reflns_av_R_equivalents 0.0336
_diffrn_reflns_av_sigmaI/netI 0.0382
_diffrn_reflns_limit_h_max 9
_diffrn_reflns_limit_h_min -9
_diffrn_reflns_limit_k_max 7
_diffrn_reflns_limit_k_min -8
_diffrn_reflns_limit_l_max 20
_diffrn_reflns_limit_l_min -19
_diffrn_reflns_number 4598
_diffrn_reflns_theta_full 25.00
_diffrn_reflns_theta_max 25.00
_diffrn_reflns_theta_min 2.36
_exptl_absorpt_coefficient_mu 0.105
_exptl_absorpt_correction_T_max 0.9712
_exptl_absorpt_correction_T_min 0.9563
_exptl_absorpt_correction_type multi-scan
_exptl_absorpt_process_details '(SADABS; Sheldrick, 1996)'
_exptl_crystal_colour yellow
_exptl_crystal_density_diffrn 1.420
_exptl_crystal_density_method 'not measured'
_exptl_crystal_description prism
_exptl_crystal_F_000 424
_exptl_crystal_size_max 0.43
_exptl_crystal_size_mid 0.30
_exptl_crystal_size_min 0.28
_refine_diff_density_max 0.332
_refine_diff_density_min -0.181
_refine_ls_extinction_method none
_refine_ls_goodness_of_fit_ref 1.030
_refine_ls_hydrogen_treatment constr
_refine_ls_matrix_type full
_refine_ls_number_parameters 137
_refine_ls_number_reflns 1669
_refine_ls_number_restraints 0
_refine_ls_restrained_S_all 1.030
_refine_ls_R_factor_all 0.0788
_refine_ls_R_factor_gt 0.0433
_refine_ls_shift/su_max 0.000
_refine_ls_shift/su_mean 0.000
_refine_ls_structure_factor_coef Fsqd
_refine_ls_weighting_details 'calc w=1/[\s^2^(Fo^2^)+(0.0547P)^2^+0.2598P] where P=(Fo^2^+2Fc^2^)/3'
_refine_ls_weighting_scheme calc
_refine_ls_wR_factor_gt 0.1000
_refine_ls_wR_factor_ref 0.1251
_reflns_number_gt 1067
_reflns_number_total 1669
_reflns_threshold_expression I>2\s(I)
_cod_data_source_file cv2639.cif
_cod_data_source_block I
_cod_depositor_comments
;
The following automatic conversions were performed:
'_symmetry_cell_setting' value 'Monoclinic' changed to 'monoclinic'
according to '/home/saulius/struct/CIF-dictionaries/cif_core.dic'
dictionary named 'cif_core.dic' version 2.4.1 from 2010-06-29.

Automatic conversion script
Id: cif_fix_enum 1527 2010-12-29 10:47:43Z saulius 

The following automatic conversions were performed:

'_symmetry_cell_setting' value 'Monoclinic' changed to 'monoclinic'
according to /home/saulius/struct/CIF-dictionaries/cif_core.dic
dictionary named 'cif_core.dic' version 2.4.1 from 2010-06-29.

Automatic conversion script
Id: cif_fix_values 1715 2011-07-08 13:25:40Z adriana 
;
_cod_original_sg_symbol_H-M 'P 21/c'
_cod_database_code 2224165
_cod_database_fobs_code 2224165

loop_
_symmetry_equiv_pos_as_xyz
'x, y, z'
'-x, y+1/2, -z+1/2'
'-x, -y, -z'
'x, -y-1/2, z-1/2'

loop_
_atom_site_type_symbol
_atom_site_label
_atom_site_fract_x
_atom_site_fract_y
_atom_site_fract_z
_atom_site_U_iso_or_equiv
_atom_site_adp_type
_atom_site_calc_flag
_atom_site_refinement_flags
_atom_site_occupancy
_atom_site_disorder_assembly
_atom_site_disorder_group
N N1 0.1424(3) 0.7335(3) 0.29966(10) 0.0495(6) Uani d . 1 . .
O O1 0.2203(2) 0.5472(2) 0.29343(8) 0.0573(5) Uani d . 1 . .
O O2 0.3282(3) 0.3078(3) 0.37132(10) 0.0668(6) Uani d . 1 . .
O O3 0.1516(2) 0.6467(2) 0.64469(8) 0.0579(5) Uani d . 1 . .
H H3 0.1416 0.6505 0.6904 0.087 Uiso calc R 1 . .
C C1 0.2599(3) 0.4642(4) 0.36509(12) 0.0474(6) Uani d . 1 . .
C C2 0.2013(3) 0.5995(3) 0.41967(12) 0.0372(6) Uani d . 1 . .
C C3 0.1320(3) 0.7584(3) 0.37120(12) 0.0404(6) Uani d . 1 . .
C C4 0.0543(3) 0.9391(3) 0.39499(13) 0.0541(7) Uani d . 1 . .
H H4A 0.0185 1.0195 0.3504 0.081 Uiso calc R 1 . .
H H4B 0.1358 1.0085 0.4316 0.081 Uiso calc R 1 . .
H H4C -0.0418 0.9065 0.4184 0.081 Uiso calc R 1 . .
C C5 0.2050(3) 0.5923(3) 0.49738(12) 0.0388(6) Uani d . 1 . .
H H5 0.1541 0.6992 0.5165 0.047 Uiso calc R 1 . .
C C6 0.2713(3) 0.4536(3) 0.55603(11) 0.0377(5) Uani d . 1 . .
C C7 0.2432(3) 0.4893(3) 0.63213(12) 0.0406(6) Uani d . 1 . .
C C8 0.3061(3) 0.3630(4) 0.69154(13) 0.0483(6) Uani d . 1 . .
H H8 0.2866 0.3871 0.7414 0.058 Uiso calc R 1 . .
C C9 0.3967(3) 0.2032(4) 0.67709(14) 0.0567(7) Uani d . 1 . .
H H9 0.4394 0.1194 0.7175 0.068 Uiso calc R 1 . .
C C10 0.4262(3) 0.1639(4) 0.60287(15) 0.0572(7) Uani d . 1 . .
H H10 0.4876 0.0543 0.5934 0.069 Uiso calc R 1 . .
C C11 0.3640(3) 0.2882(3) 0.54405(13) 0.0481(6) Uani d . 1 . .
H H11 0.3841 0.2615 0.4944 0.058 Uiso calc R 1 . .

loop_
_atom_site_aniso_label
_atom_site_aniso_U_11
_atom_site_aniso_U_22
_atom_site_aniso_U_33
_atom_site_aniso_U_12
_atom_site_aniso_U_13
_atom_site_aniso_U_23
N1 0.0615(14) 0.0559(13) 0.0319(11) 0.0024(11) 0.0107(9) 0.0008(9)
O1 0.0808(13) 0.0632(11) 0.0295(9) 0.0095(10) 0.0140(8) -0.0030(8)
O2 0.0956(15) 0.0587(12) 0.0470(11) 0.0183(11) 0.0150(10) -0.0060(9)
O3 0.0894(14) 0.0585(11) 0.0271(8) 0.0131(10) 0.0142(8) -0.0018(7)
C1 0.0577(17) 0.0501(15) 0.0351(13) -0.0025(13) 0.0100(10) -0.0013(11)
C2 0.0395(14) 0.0437(13) 0.0291(11) -0.0061(10) 0.0074(9) -0.0026(10)
C3 0.0402(14) 0.0482(14) 0.0331(12) -0.0072(11) 0.0072(10) -0.0003(10)
C4 0.0650(18) 0.0524(15) 0.0454(14) 0.0074(14) 0.0109(12) 0.0061(12)
C5 0.0410(14) 0.0423(13) 0.0343(12) -0.0040(11) 0.0101(10) -0.0030(10)
C6 0.0385(13) 0.0441(13) 0.0304(11) -0.0061(11) 0.0056(9) 0.0018(10)
C7 0.0434(14) 0.0433(13) 0.0349(12) -0.0046(11) 0.0060(9) -0.0011(10)
C8 0.0493(16) 0.0619(16) 0.0338(13) -0.0047(13) 0.0078(11) 0.0089(12)
C9 0.0494(17) 0.0666(18) 0.0532(16) 0.0012(14) 0.0067(12) 0.0243(13)
C10 0.0520(17) 0.0590(16) 0.0622(17) 0.0088(14) 0.0144(13) 0.0145(14)
C11 0.0470(15) 0.0562(15) 0.0438(14) 0.0009(13) 0.0151(11) -0.0003(12)

loop_
_atom_type_symbol
_atom_type_description
_atom_type_scat_dispersion_real
_atom_type_scat_dispersion_imag
_atom_type_scat_source
C C 0.0033 0.0016 'International Tables Vol C Tables 4.2.6.8 and 6.1.1.4'
H H 0.0000 0.0000 'International Tables Vol C Tables 4.2.6.8 and 6.1.1.4'
N N 0.0061 0.0033 'International Tables Vol C Tables 4.2.6.8 and 6.1.1.4'
O O 0.0106 0.0060 'International Tables Vol C Tables 4.2.6.8 and 6.1.1.4'

loop_
_geom_angle_atom_site_label_1
_geom_angle_atom_site_label_2
_geom_angle_atom_site_label_3
_geom_angle_site_symmetry_1
_geom_angle_site_symmetry_3
_geom_angle
_geom_angle_publ_flag
C3 N1 O1 . . 107.22(17) ?
C1 O1 N1 . . 109.63(16) ?
C7 O3 H3 . . 109.5 ?
O2 C1 O1 . . 119.1(2) ?
O2 C1 C2 . . 134.3(2) ?
O1 C1 C2 . . 106.7(2) ?
C5 C2 C3 . . 124.1(2) ?
C5 C2 C1 . . 132.6(2) ?
C3 C2 C1 . . 103.26(18) ?
N1 C3 C2 . . 113.2(2) ?
N1 C3 C4 . . 119.3(2) ?
C2 C3 C4 . . 127.5(2) ?
C3 C4 H4A . . 109.5 ?
C3 C4 H4B . . 109.5 ?
H4A C4 H4B . . 109.5 ?
C3 C4 H4C . . 109.5 ?
H4A C4 H4C . . 109.5 ?
H4B C4 H4C . . 109.5 ?
C2 C5 C6 . . 133.2(2) ?
C2 C5 H5 . . 113.4 ?
C6 C5 H5 . . 113.4 ?
C11 C6 C7 . . 117.43(19) ?
C11 C6 C5 . . 125.0(2) ?
C7 C6 C5 . . 117.5(2) ?
O3 C7 C8 . . 121.2(2) ?
O3 C7 C6 . . 118.35(19) ?
C8 C7 C6 . . 120.4(2) ?
C9 C8 C7 . . 120.1(2) ?
C9 C8 H8 . . 120.0 ?
C7 C8 H8 . . 120.0 ?
C8 C9 C10 . . 120.9(2) ?
C8 C9 H9 . . 119.6 ?
C10 C9 H9 . . 119.6 ?
C11 C10 C9 . . 119.2(3) ?
C11 C10 H10 . . 120.4 ?
C9 C10 H10 . . 120.4 ?
C10 C11 C6 . . 122.0(2) ?
C10 C11 H11 . . 119.0 ?
C6 C11 H11 . . 119.0 ?

loop_
_geom_bond_atom_site_label_1
_geom_bond_atom_site_label_2
_geom_bond_site_symmetry_2
_geom_bond_distance
_geom_bond_publ_flag
N1 C3 . 1.283(3) ?
N1 O1 . 1.435(2) ?
O1 C1 . 1.366(3) ?
O2 C1 . 1.201(3) ?
O3 C7 . 1.346(3) ?
O3 H3 . 0.8200 ?
C1 C2 . 1.467(3) ?
C2 C5 . 1.359(3) ?
C2 C3 . 1.434(3) ?
C3 C4 . 1.479(3) ?
C4 H4A . 0.9600 ?
C4 H4B . 0.9600 ?
C4 H4C . 0.9600 ?
C5 C6 . 1.434(3) ?
C5 H5 . 0.9300 ?
C6 C11 . 1.392(3) ?
C6 C7 . 1.413(3) ?
C7 C8 . 1.382(3) ?
C8 C9 . 1.363(3) ?
C8 H8 . 0.9300 ?
C9 C10 . 1.389(4) ?
C9 H9 . 0.9300 ?
C10 C11 . 1.364(3) ?
C10 H10 . 0.9300 ?
C11 H11 . 0.9300 ?

loop_
_geom_hbond_atom_site_label_D
_geom_hbond_atom_site_label_H
_geom_hbond_atom_site_label_A
_geom_hbond_site_symmetry_A
_geom_hbond_distance_DH
_geom_hbond_distance_HA
_geom_hbond_distance_DA
_geom_hbond_angle_DHA
O3 H3 N1 4_576 0.82 2.07 2.852(2) 158.5

loop_
_geom_torsion_atom_site_label_1
_geom_torsion_atom_site_label_2
_geom_torsion_atom_site_label_3
_geom_torsion_atom_site_label_4
_geom_torsion_site_symmetry_1
_geom_torsion_site_symmetry_2
_geom_torsion_site_symmetry_3
_geom_torsion_site_symmetry_4
_geom_torsion
_geom_torsion_publ_flag
C3 N1 O1 C1 . . . . -1.5(3) ?
N1 O1 C1 O2 . . . . -179.2(2) ?
N1 O1 C1 C2 . . . . 1.5(2) ?
O2 C1 C2 C5 . . . . 0.0(5) ?
O1 C1 C2 C5 . . . . 179.1(2) ?
O2 C1 C2 C3 . . . . 179.9(3) ?
O1 C1 C2 C3 . . . . -1.0(2) ?
O1 N1 C3 C2 . . . . 0.9(3) ?
O1 N1 C3 C4 . . . . -179.32(19) ?
C5 C2 C3 N1 . . . . 180.0(2) ?
C1 C2 C3 N1 . . . . 0.0(3) ?
C5 C2 C3 C4 . . . . 0.2(4) ?
C1 C2 C3 C4 . . . . -179.7(2) ?
C3 C2 C5 C6 . . . . -177.8(2) ?
C1 C2 C5 C6 . . . . 2.1(4) ?
C2 C5 C6 C11 . . . . 4.8(4) ?
C2 C5 C6 C7 . . . . -176.4(2) ?
C11 C6 C7 O3 . . . . -178.9(2) ?
C5 C6 C7 O3 . . . . 2.2(3) ?
C11 C6 C7 C8 . . . . -0.1(3) ?
C5 C6 C7 C8 . . . . -179.0(2) ?
O3 C7 C8 C9 . . . . 179.2(2) ?
C6 C7 C8 C9 . . . . 0.3(4) ?
C7 C8 C9 C10 . . . . -0.5(4) ?
C8 C9 C10 C11 . . . . 0.3(4) ?
C9 C10 C11 C6 . . . . -0.1(4) ?
C7 C6 C11 C10 . . . . -0.1(3) ?
C5 C6 C11 C10 . . . . 178.7(2) ?

loop_
_cod_related_entry_id
_cod_related_entry_database
_cod_related_entry_code
1 ChemSpider 20125888
